data_1566070
loop_
_publ_author_name
'S\/lawi\'nska, Adrianna'
'Serda, Pawe\/l'
'Oszajca, Marcin'
'Pamin, Katarzyna'
'Po\/ltowicz, Jan'
'\/Lasocha, Wies\/law'

_publ_section_title
;
 Synthesis, crystal structure and selected properties of two new
 peroxidomolybdates
;
_journal_name_full Polyhedron
_journal_page_first 114530
_journal_paper_doi 10.1016/j.poly.2020.114530
_journal_volume 183
_journal_year 2020
_chemical_formula_moiety 'C12 H8 Mo2 N2 O16, 2(H2 O), 2(H4 N)'
_chemical_formula_sum 'C12 H20 Mo2 N4 O18'
_chemical_formula_weight 700.20
_chemical_name_systematic
'Diammonium [tetrakis(\h2-peroxido)dioxido-bis{\m-(1-oxo-\kO-pyridine-4-carboxylate-\kO)}dimolybdate(VI) dihydrate'
_chemical_properties_physical Heat-sensitive
_space_group_crystal_system triclinic
_space_group_IT_number 2
_space_group_name_Hall '-P 1'
_space_group_name_H-M_alt 'P -1'
_atom_sites_solution_hydrogens mixed
_atom_sites_solution_primary Patterson
_atom_sites_solution_secondary difmap
_cell_angle_alpha 91.517(3)
_cell_angle_beta 96.093(3)
_cell_angle_gamma 104.610(4)
_cell_formula_units_Z 1
_cell_length_a 6.5619(3)
_cell_length_b 7.1063(3)
_cell_length_c 12.0469(4)
_cell_measurement_reflns_used 8421
_cell_measurement_temperature 131(2)
_cell_measurement_theta_max 76.7771
_cell_measurement_theta_min 3.6925
_cell_volume 539.69(4)
_computing_cell_refinement
;
CrysAlisPro, Agilent Technologies,
Version 1.171.36.20 (release 27-06-2012 CrysAlis171 .NET)
(compiled Jul 11 2012,15:38:31)
;
_computing_data_collection
;
CrysAlisPro, Agilent Technologies,
Version 1.171.36.20 (release 27-06-2012 CrysAlis171 .NET)
(compiled Jul 11 2012,15:38:31)
;
_computing_data_reduction
;
CrysAlisPro, Agilent Technologies,
Version 1.171.36.20 (release 27-06-2012 CrysAlis171 .NET)
(compiled Jul 11 2012,15:38:31)
;
_computing_structure_refinement 'SHELXL-2013 (Sheldrick, 2013)'
_computing_structure_solution 'SHELXS-97 (Sheldrick, 1990)'
_diffrn_ambient_temperature 131(2)
_diffrn_detector_area_resol_mean 10.3756
_diffrn_measured_fraction_theta_full 1.000
_diffrn_measured_fraction_theta_max 0.982
_diffrn_measurement_device_type 'SuperNova, Dual, Cu at zero, Atlas'
_diffrn_measurement_method '\w scans'
_diffrn_radiation_monochromator mirror
_diffrn_radiation_source 'SuperNova (Cu) X-ray Source'
_diffrn_radiation_type CuK\a
_diffrn_radiation_wavelength 1.54184
_diffrn_reflns_av_R_equivalents 0.0773
_diffrn_reflns_av_unetI/netI 0.0463
_diffrn_reflns_Laue_measured_fraction_full 1.000
_diffrn_reflns_Laue_measured_fraction_max 0.982
_diffrn_reflns_limit_h_max 8
_diffrn_reflns_limit_h_min -7
_diffrn_reflns_limit_k_max 8
_diffrn_reflns_limit_k_min -8
_diffrn_reflns_limit_l_max 15
_diffrn_reflns_limit_l_min -15
_diffrn_reflns_number 9628
_diffrn_reflns_point_group_measured_fraction_full 1.000
_diffrn_reflns_point_group_measured_fraction_max 0.982
_diffrn_reflns_theta_full 67.684
_diffrn_reflns_theta_max 76.980
_diffrn_reflns_theta_min 3.696
_exptl_absorpt_coefficient_mu 10.461
_exptl_absorpt_correction_T_max 1.00000
_exptl_absorpt_correction_T_min 0.29470
_exptl_absorpt_correction_type multi-scan
_exptl_absorpt_process_details
;
CrysAlisPro, Agilent Technologies,
Version 1.171.36.20 (release 27-06-2012 CrysAlis171 .NET)
(compiled Jul 11 2012,15:38:31)
Empirical absorption correction using spherical harmonics,
 implemented in SCALE3 ABSPACK scaling algorithm.
;
_exptl_crystal_colour yellow
_exptl_crystal_density_diffrn 2.154
_exptl_crystal_description plate
_exptl_crystal_F_000 348
_exptl_crystal_size_max 0.220
_exptl_crystal_size_mid 0.180
_exptl_crystal_size_min 0.050
_refine_diff_density_max 1.131
_refine_diff_density_min -1.605
_refine_diff_density_rms 0.167
_refine_ls_extinction_coef .
_refine_ls_extinction_method none
_refine_ls_goodness_of_fit_ref 1.097
_refine_ls_hydrogen_treatment mixed
_refine_ls_matrix_type full
_refine_ls_number_parameters 181
_refine_ls_number_reflns 2241
_refine_ls_number_restraints 6
_refine_ls_restrained_S_all 1.096
_refine_ls_R_factor_all 0.0361
_refine_ls_R_factor_gt 0.0356
_refine_ls_shift/su_max 0.003
_refine_ls_shift/su_mean 0.000
_refine_ls_structure_factor_coef Fsqd
_refine_ls_weighting_details 'w=1/[\s^2^(Fo^2^)+(0.0688P)^2^+1.0437P] where P=(Fo^2^+2Fc^2^)/3'
_refine_ls_weighting_scheme calc
_refine_ls_wR_factor_gt 0.1045
_refine_ls_wR_factor_ref 0.1051
_reflns_Friedel_coverage 0.000
_reflns_Friedel_fraction_full .
_reflns_Friedel_fraction_max .
_reflns_number_gt 2205
_reflns_number_total 2241
_reflns_threshold_expression 'I > 2\s(I)'
_cod_data_source_file Poly-2020-183-114530.cif
_cod_data_source_block 2
_cod_database_code 1566070
_shelx_space_group_comment
;
The symmetry employed for this shelxl refinement is uniquely defined
by the following loop, which should always be used as a source of
symmetry information in preference to the above space-group names.
They are only intended as comments.
;
_shelx_estimated_absorpt_t_min 0.207
_shelx_estimated_absorpt_t_max 0.623
_shelxl_version_number 2013-4

loop_
_space_group_symop_operation_xyz
'x, y, z'
'-x, -y, -z'

loop_
_atom_site_label
_atom_site_type_symbol
_atom_site_fract_x
_atom_site_fract_y
_atom_site_fract_z
_atom_site_U_iso_or_equiv
_atom_site_adp_type
_atom_site_occupancy
_atom_site_site_symmetry_order
_atom_site_calc_flag
_atom_site_refinement_flags_posn
_atom_site_refinement_flags_adp
_atom_site_refinement_flags_occupancy
_atom_site_disorder_assembly
_atom_site_disorder_group
Mo1 Mo 0.61021(4) 0.69453(3) 0.70111(2) 0.01147(14) Uani 1 1 d . . . . .
O2 O 0.6680(5) 0.6295(4) 0.5536(2) 0.0181(6) Uani 1 1 d . . . . .
O3 O 0.7924(4) 0.7210(4) 0.8535(2) 0.0162(5) Uani 1 1 d . . . . .
O4 O 1.1004(5) 0.9270(4) 0.8207(2) 0.0181(6) Uani 1 1 d . . . . .
O5 O 0.3180(4) 0.5440(4) 0.6670(2) 0.0177(5) Uani 1 1 d . . . . .
O6 O 0.3829(4) 0.5782(4) 0.7888(2) 0.0186(6) Uani 1 1 d . . . . .
O7 O 0.8650(5) 0.7022(4) 0.6309(2) 0.0207(6) Uani 1 1 d . . . . .
N8 N 1.2138(6) 1.0996(5) 0.6166(3) 0.0174(6) Uani 1 1 d D . . . .
H84 H 1.160(8) 1.025(6) 0.670(3) 0.021 Uiso 1 1 d D U . . .
H82 H 1.335(4) 1.187(6) 0.641(4) 0.021 Uiso 1 1 d D U . . .
H83 H 1.116(6) 1.157(7) 0.587(4) 0.021 Uiso 1 1 d D U . . .
H81 H 1.241(8) 1.013(6) 0.570(4) 0.021 Uiso 1 1 d D U . . .
O10 O 0.5919(5) 0.9258(4) 0.6949(3) 0.0240(6) Uani 1 1 d . . . . .
C1 C 0.9932(6) 0.8135(5) 0.8778(3) 0.0148(7) Uani 1 1 d . . . . .
C2 C 1.0888(6) 0.7689(5) 0.9900(3) 0.0125(7) Uani 1 1 d . . . . .
C3 C 0.9650(6) 0.6925(5) 1.0735(3) 0.0137(7) Uani 1 1 d . . . . .
H3 H 0.8151 0.6680 1.0608 0.016 Uiso 1 1 calc R U . . .
C4 C 1.3069(6) 0.8016(5) 1.0105(3) 0.0148(7) Uani 1 1 d . . . . .
H4 H 1.3939 0.8530 0.9546 0.018 Uiso 1 1 calc R U . . .
C5 C 1.3976(6) 0.7592(5) 1.1125(3) 0.0164(7) Uani 1 1 d . . . . .
H5 H 1.5472 0.7816 1.1269 0.020 Uiso 1 1 calc R U . . .
C7 C 1.0610(6) 0.6524(5) 1.1745(3) 0.0127(7) Uani 1 1 d . . . . .
H7 H 0.9772 0.6012 1.2318 0.015 Uiso 1 1 calc R U . . .
N6 N 1.2734(5) 0.6859(4) 1.1919(2) 0.0118(6) Uani 1 1 d . . . . .
O11 O 1.3639(4) 0.6399(4) 1.2881(2) 0.0146(5) Uani 1 1 d . . . . .
O20 O 1.1622(5) 0.7630(4) 1.4662(2) 0.0212(6) Uani 1 1 d D . . . .
H21 H 1.160(9) 0.681(6) 1.517(3) 0.025 Uiso 1 1 d D U . . .
H22 H 1.242(7) 0.724(8) 1.424(4) 0.025 Uiso 1 1 d D U . . .

loop_
_atom_site_aniso_label
_atom_site_aniso_U_11
_atom_site_aniso_U_22
_atom_site_aniso_U_33
_atom_site_aniso_U_23
_atom_site_aniso_U_13
_atom_site_aniso_U_12
Mo1 0.0151(2) 0.00870(19) 0.0091(2) 0.00097(11) -0.00051(13) 0.00106(13)
O2 0.0236(14) 0.0177(12) 0.0090(11) 0.0013(9) -0.0005(10) -0.0012(11)
O3 0.0189(13) 0.0154(12) 0.0118(12) 0.0007(9) -0.0006(10) 0.0011(10)
O4 0.0229(14) 0.0144(12) 0.0142(13) 0.0041(10) 0.0024(11) -0.0005(11)
O5 0.0146(13) 0.0203(13) 0.0149(12) -0.0011(10) -0.0031(10) 0.0008(10)
O6 0.0174(13) 0.0227(13) 0.0133(12) -0.0021(10) 0.0027(10) 0.0009(11)
O7 0.0187(14) 0.0232(14) 0.0143(13) -0.0008(11) 0.0009(11) -0.0049(11)
N8 0.0226(17) 0.0141(14) 0.0133(15) 0.0026(12) -0.0003(12) 0.0017(13)
O10 0.0302(16) 0.0129(12) 0.0259(15) 0.0013(11) -0.0047(12) 0.0033(12)
C1 0.0223(19) 0.0102(15) 0.0116(16) -0.0032(13) -0.0023(14) 0.0057(14)
C2 0.0163(17) 0.0082(14) 0.0103(15) 0.0009(12) 0.0002(13) -0.0010(13)
C3 0.0156(17) 0.0125(15) 0.0128(16) -0.0024(13) -0.0002(14) 0.0043(13)
C4 0.0206(19) 0.0093(15) 0.0119(16) 0.0023(12) 0.0049(14) -0.0021(13)
C5 0.0162(18) 0.0166(17) 0.0143(17) 0.0003(13) 0.0005(14) 0.0010(14)
C7 0.0153(17) 0.0114(15) 0.0112(15) 0.0012(13) 0.0045(14) 0.0018(13)
N6 0.0159(15) 0.0085(13) 0.0094(13) 0.0006(10) 0.0008(11) 0.0005(11)
O11 0.0206(14) 0.0125(12) 0.0096(11) 0.0012(9) -0.0035(10) 0.0041(10)
O20 0.0270(16) 0.0236(14) 0.0156(13) 0.0016(11) 0.0051(11) 0.0104(12)

loop_
_atom_type_symbol
_atom_type_description
_atom_type_scat_dispersion_real
_atom_type_scat_dispersion_imag
_atom_type_scat_source
C C 0.0181 0.0091 'International Tables Vol C Tables 4.2.6.8 and 6.1.1.4'
H H 0.0000 0.0000 'International Tables Vol C Tables 4.2.6.8 and 6.1.1.4'
Mo Mo -0.0483 2.7339 'International Tables Vol C Tables 4.2.6.8 and 6.1.1.4'
N N 0.0311 0.0180 'International Tables Vol C Tables 4.2.6.8 and 6.1.1.4'
O O 0.0492 0.0322 'International Tables Vol C Tables 4.2.6.8 and 6.1.1.4'

loop_
_geom_angle_atom_site_label_1
_geom_angle_atom_site_label_2
_geom_angle_atom_site_label_3
_geom_angle
_geom_angle_site_symmetry_1
_geom_angle_site_symmetry_3
O10 Mo1 O2 104.07(14) . .
O10 Mo1 O5 103.10(14) . .
O2 Mo1 O5 90.37(12) . .
O10 Mo1 O7 102.38(14) . .
O2 Mo1 O7 44.97(11) . .
O5 Mo1 O7 132.83(11) . .
O10 Mo1 O6 102.57(14) . .
O2 Mo1 O6 132.02(11) . .
O5 Mo1 O6 44.77(11) . .
O7 Mo1 O6 154.35(13) . .
O10 Mo1 O3 98.46(12) . .
O2 Mo1 O3 130.87(12) . .
O5 Mo1 O3 126.11(11) . .
O7 Mo1 O3 87.96(11) . .
O6 Mo1 O3 82.64(11) . .
O10 Mo1 O11 179.49(12) . 2_767
O2 Mo1 O11 76.44(10) . 2_767
O5 Mo1 O11 76.87(10) . 2_767
O7 Mo1 O11 77.96(11) . 2_767
O6 Mo1 O11 77.04(11) . 2_767
O3 Mo1 O11 81.18(9) . 2_767
O7 O2 Mo1 68.16(15) . .
C1 O3 Mo1 127.5(2) . .
O6 O5 Mo1 67.79(15) . .
O5 O6 Mo1 67.45(15) . .
O2 O7 Mo1 66.87(16) . .
H84 N8 H82 113(5) . .
H84 N8 H83 108(5) . .
H82 N8 H83 111(5) . .
H84 N8 H81 102(5) . .
H82 N8 H81 109(5) . .
H83 N8 H81 114(5) . .
O4 C1 O3 126.8(3) . .
O4 C1 C2 119.8(4) . .
O3 C1 C2 113.4(3) . .
C4 C2 C3 118.8(3) . .
C4 C2 C1 118.9(3) . .
C3 C2 C1 122.3(3) . .
C7 C3 C2 119.9(4) . .
C7 C3 H3 120.1 . .
C2 C3 H3 120.1 . .
C5 C4 C2 119.8(3) . .
C5 C4 H4 120.1 . .
C2 C4 H4 120.1 . .
N6 C5 C4 120.0(4) . .
N6 C5 H5 120.0 . .
C4 C5 H5 120.0 . .
N6 C7 C3 119.9(3) . .
N6 C7 H7 120.1 . .
C3 C7 H7 120.1 . .
O11 N6 C7 119.4(3) . .
O11 N6 C5 118.9(3) . .
C7 N6 C5 121.7(3) . .
N6 O11 Mo1 116.47(19) . 2_767
H21 O20 H22 99(5) . .

loop_
_geom_bond_atom_site_label_1
_geom_bond_atom_site_label_2
_geom_bond_distance
_geom_bond_site_symmetry_2
Mo1 O10 1.681(3) .
Mo1 O2 1.924(3) .
Mo1 O5 1.940(3) .
Mo1 O7 1.942(3) .
Mo1 O6 1.945(3) .
Mo1 O3 2.059(3) .
Mo1 O11 2.431(3) 2_767
O2 O7 1.479(4) .
O3 C1 1.314(5) .
O4 C1 1.209(5) .
O5 O6 1.479(4) .
N8 H84 0.887(10) .
N8 H82 0.888(10) .
N8 H83 0.888(10) .
N8 H81 0.889(10) .
C1 C2 1.505(5) .
C2 C4 1.385(5) .
C2 C3 1.395(5) .
C3 C7 1.381(5) .
C3 H3 0.9500 .
C4 C5 1.383(5) .
C4 H4 0.9500 .
C5 N6 1.352(5) .
C5 H5 0.9500 .
C7 N6 1.345(5) .
C7 H7 0.9500 .
N6 O11 1.333(4) .
O11 Mo1 2.431(3) 2_767
O20 H21 0.857(10) .
O20 H22 0.857(10) .

loop_
_geom_torsion_atom_site_label_1
_geom_torsion_atom_site_label_2
_geom_torsion_atom_site_label_3
_geom_torsion_atom_site_label_4
_geom_torsion
_geom_torsion_site_symmetry_1
_geom_torsion_site_symmetry_2
_geom_torsion_site_symmetry_3
_geom_torsion_site_symmetry_4
Mo1 O3 C1 O4 13.1(5) . . . .
Mo1 O3 C1 C2 -167.8(2) . . . .
O4 C1 C2 C4 -22.0(5) . . . .
O3 C1 C2 C4 158.8(3) . . . .
O4 C1 C2 C3 159.1(3) . . . .
O3 C1 C2 C3 -20.1(5) . . . .
C4 C2 C3 C7 0.5(5) . . . .
C1 C2 C3 C7 179.4(3) . . . .
C3 C2 C4 C5 -0.3(5) . . . .
C1 C2 C4 C5 -179.2(3) . . . .
C2 C4 C5 N6 0.0(5) . . . .
C2 C3 C7 N6 -0.4(5) . . . .
C3 C7 N6 O11 -177.5(3) . . . .
C3 C7 N6 C5 0.2(5) . . . .
C4 C5 N6 O11 177.7(3) . . . .
C4 C5 N6 C7 0.0(5) . . . .
C7 N6 O11 Mo1 85.4(3) . . . 2_767
C5 N6 O11 Mo1 -92.3(3) . . . 2_767
